data_4336648
loop_
_publ_author_name
'Chi Zhang'
'Kai-Ni Wang'
'Min Ji'
'Yong-Lin An'

_publ_section_title
;
 Mild Solvothermal Syntheses of Thioargentates A-Ag-S (A = K, Rb, Cs) and
 A-Ag-Ge-S (A = Na, Rb): Crucial Role of Excess Sulfur
;
_journal_name_full 'Inorganic Chemistry'
_journal_page_first 12367
_journal_page_last 12371
_journal_paper_doi 10.1021/ic402092r
_journal_volume 52
_journal_year 2013
_chemical_formula_sum 'Ag7 Cs S4'
_chemical_formula_weight 1016.24
_chemical_name_common Compound-3
_chemical_name_systematic
; 
 ? 
;
_space_group_IT_number 85
_symmetry_cell_setting tetragonal
_symmetry_space_group_name_Hall '-P 4a'
_symmetry_space_group_name_H-M 'P 4/n :2'
_atom_sites_solution_hydrogens none
_atom_sites_solution_primary direct
_atom_sites_solution_secondary difmap
_audit_creation_method SHELXL-97
_cell_angle_alpha 90.00
_cell_angle_beta 90.00
_cell_angle_gamma 90.00
_cell_formula_units_Z 4
_cell_length_a 11.1002(13)
_cell_length_b 11.1002(13)
_cell_length_c 8.531(2)
_cell_measurement_temperature 296
_cell_volume 1051.1(3)
_computing_cell_refinement 'Bruker SMART'
_computing_data_collection 'Bruker SMART'
_computing_data_reduction 'Bruker SAINT'
_computing_molecular_graphics 'Bruker SHELXTL'
_computing_publication_material 'Bruker SHELXTL'
_computing_structure_refinement 'Bruker SHELXTL'
_computing_structure_solution 'Bruker SHELXTL'
_diffrn_ambient_temperature 296
_diffrn_measured_fraction_theta_full 0.999
_diffrn_measured_fraction_theta_max 0.999
_diffrn_radiation_monochromator graphite
_diffrn_radiation_source 'fine-focus sealed tube'
_diffrn_radiation_type MoK\a
_diffrn_radiation_wavelength 0.71073
_diffrn_reflns_av_R_equivalents 0.0298
_diffrn_reflns_av_sigmaI/netI 0.0216
_diffrn_reflns_limit_h_max 13
_diffrn_reflns_limit_h_min -8
_diffrn_reflns_limit_k_max 11
_diffrn_reflns_limit_k_min -13
_diffrn_reflns_limit_l_max 9
_diffrn_reflns_limit_l_min -10
_diffrn_reflns_number 5021
_diffrn_reflns_theta_full 24.99
_diffrn_reflns_theta_max 24.99
_diffrn_reflns_theta_min 2.39
_exptl_absorpt_coefficient_mu 16.907
_exptl_absorpt_correction_T_max 0.1330
_exptl_absorpt_correction_T_min 0.0879
_exptl_absorpt_correction_type empirical
_exptl_crystal_colour black
_exptl_crystal_density_diffrn 6.422
_exptl_crystal_description block
_exptl_crystal_F_000 1792
_exptl_crystal_size_max 0.28
_exptl_crystal_size_mid 0.24
_exptl_crystal_size_min 0.20
_refine_diff_density_max 2.481
_refine_diff_density_min -1.585
_refine_diff_density_rms 0.204
_refine_ls_extinction_coef 0.00067(7)
_refine_ls_extinction_expression Fc^*^=kFc[1+0.001xFc^2^\l^3^/sin(2\q)]^-1/4^
_refine_ls_extinction_method SHELXL
_refine_ls_goodness_of_fit_ref 1.075
_refine_ls_hydrogen_treatment none
_refine_ls_matrix_type full
_refine_ls_number_parameters 59
_refine_ls_number_reflns 936
_refine_ls_number_restraints 0
_refine_ls_restrained_S_all 1.075
_refine_ls_R_factor_all 0.0343
_refine_ls_R_factor_gt 0.0308
_refine_ls_shift/su_max 0.000
_refine_ls_shift/su_mean 0.000
_refine_ls_structure_factor_coef Fsqd
_refine_ls_weighting_details 'calc w=1/[\s^2^(Fo^2^)+(0.0204P)^2^+17.3187P] where P=(Fo^2^+2Fc^2^)/3'
_refine_ls_weighting_scheme calc
_refine_ls_wR_factor_gt 0.0685
_refine_ls_wR_factor_ref 0.0696
_reflns_number_gt 853
_reflns_number_total 936
_reflns_threshold_expression >2sigma(I)
_cod_data_source_file ic402092r_si_001_3.cif
_cod_data_source_block 3
_cod_original_sg_symbol_H-M 'P 4/n'
_cod_database_code 4336648

loop_
_symmetry_equiv_pos_as_xyz
'x, y, z'
'-x+1/2, -y+1/2, z'
'-y+1/2, x, z'
'y, -x+1/2, z'
'-x, -y, -z'
'x-1/2, y-1/2, -z'
'y-1/2, -x, -z'
'-y, x-1/2, -z'

loop_
_atom_site_label
_atom_site_type_symbol
_atom_site_fract_x
_atom_site_fract_y
_atom_site_fract_z
_atom_site_U_iso_or_equiv
_atom_site_adp_type
_atom_site_occupancy
_atom_site_symmetry_multiplicity
_atom_site_calc_flag
_atom_site_refinement_flags
Cs1 Cs 0.2500 0.2500 0.62198(12) 0.0225(3) Uani 1 4 d S
Cs2 Cs 0.2500 0.2500 0.12592(11) 0.0221(3) Uani 1 4 d S
Ag3 Ag -0.11246(6) 0.23588(6) 0.62438(7) 0.0287(2) Uani 1 1 d .
Ag4 Ag 0.21326(6) 0.60741(7) 0.11890(8) 0.0311(2) Uani 1 1 d .
Ag5 Ag -0.02319(7) 0.04303(8) 0.84096(10) 0.0403(3) Uani 1 1 d .
Ag6 Ag 0.0000 0.0000 0.5000 0.0521(4) Uani 1 2 d S
S7 S -0.00472(18) 0.30719(18) 0.8773(2) 0.0183(4) Uani 1 1 d .
S8 S 0.19169(18) -0.01121(19) 0.3684(2) 0.0200(5) Uani 1 1 d .

loop_
_atom_site_aniso_label
_atom_site_aniso_U_11
_atom_site_aniso_U_22
_atom_site_aniso_U_33
_atom_site_aniso_U_23
_atom_site_aniso_U_13
_atom_site_aniso_U_12
Cs1 0.0225(4) 0.0225(4) 0.0225(6) 0.000 0.000 0.000
Cs2 0.0224(4) 0.0224(4) 0.0214(6) 0.000 0.000 0.000
Ag3 0.0306(4) 0.0326(4) 0.0230(4) 0.0017(3) -0.0029(3) -0.0028(3)
Ag4 0.0263(4) 0.0317(4) 0.0351(5) 0.0018(3) 0.0021(3) 0.0091(3)
Ag5 0.0246(4) 0.0485(5) 0.0477(5) 0.0116(4) -0.0098(3) 0.0041(3)
Ag6 0.0316(6) 0.0646(8) 0.0601(8) -0.0349(6) 0.0228(5) -0.0110(5)
S7 0.0181(10) 0.0176(10) 0.0192(11) 0.0007(7) -0.0007(7) -0.0005(7)
S8 0.0197(10) 0.0238(11) 0.0166(11) 0.0010(7) 0.0002(7) -0.0009(8)

loop_
_atom_type_symbol
_atom_type_description
_atom_type_scat_dispersion_real
_atom_type_scat_dispersion_imag
_atom_type_scat_source
S S 0.1246 0.1234 'International Tables Vol C Tables 4.2.6.8 and 6.1.1.4'
Ag Ag -0.8971 1.1015 'International Tables Vol C Tables 4.2.6.8 and 6.1.1.4'
Cs Cs -0.3680 2.1192 'International Tables Vol C Tables 4.2.6.8 and 6.1.1.4'

loop_
_geom_angle_atom_site_label_1
_geom_angle_atom_site_label_2
_geom_angle_atom_site_label_3
_geom_angle
_geom_angle_site_symmetry_1
_geom_angle_site_symmetry_3
S7 Cs1 S7 106.13(7) 4 3
S7 Cs1 S7 68.83(3) 4 .
S7 Cs1 S7 68.83(3) 3 .
S7 Cs1 S7 68.83(3) 4 2
S7 Cs1 S7 68.83(3) 3 2
S7 Cs1 S7 106.13(7) . 2
S7 Cs1 S8 179.13(5) 4 .
S7 Cs1 S8 73.00(5) 3 .
S7 Cs1 S8 110.77(4) . .
S7 Cs1 S8 110.67(4) 2 .
S7 Cs1 S8 110.77(4) 4 4
S7 Cs1 S8 110.67(4) 3 4
S7 Cs1 S8 73.00(5) . 4
S7 Cs1 S8 179.13(5) 2 4
S8 Cs1 S8 69.73(3) . 4
S7 Cs1 S8 73.00(5) 4 2
S7 Cs1 S8 179.13(5) 3 2
S7 Cs1 S8 110.67(4) . 2
S7 Cs1 S8 110.77(4) 2 2
S8 Cs1 S8 107.88(7) . 2
S8 Cs1 S8 69.73(3) 4 2
S7 Cs1 S8 110.67(4) 4 3
S7 Cs1 S8 110.77(4) 3 3
S7 Cs1 S8 179.13(5) . 3
S7 Cs1 S8 73.00(5) 2 3
S8 Cs1 S8 69.73(3) . 3
S8 Cs1 S8 107.88(7) 4 3
S8 Cs1 S8 69.73(3) 2 3
S7 Cs1 Ag3 101.67(3) 4 .
S7 Cs1 Ag3 77.97(3) 3 .
S7 Cs1 Ag3 39.15(3) . .
S7 Cs1 Ag3 140.30(4) 2 .
S8 Cs1 Ag3 78.25(3) . .
S8 Cs1 Ag3 38.88(3) 4 .
S8 Cs1 Ag3 102.10(3) 2 .
S8 Cs1 Ag3 141.67(4) 3 .
S7 Cs1 Ag3 140.30(4) 4 3
S7 Cs1 Ag3 39.15(3) 3 3
S7 Cs1 Ag3 101.67(3) . 3
S7 Cs1 Ag3 77.97(3) 2 3
S8 Cs1 Ag3 38.88(3) . 3
S8 Cs1 Ag3 102.10(3) 4 3
S8 Cs1 Ag3 141.67(4) 2 3
S8 Cs1 Ag3 78.25(3) 3 3
Ag3 Cs1 Ag3 90.0 . 3
S7 Cs1 Ag3 39.15(3) 4 4
S7 Cs1 Ag3 140.30(4) 3 4
S7 Cs1 Ag3 77.97(3) . 4
S7 Cs1 Ag3 101.67(3) 2 4
S8 Cs1 Ag3 141.67(4) . 4
S8 Cs1 Ag3 78.25(3) 4 4
S8 Cs1 Ag3 38.88(3) 2 4
S8 Cs1 Ag3 102.10(3) 3 4
Ag3 Cs1 Ag3 90.0 . 4
Ag3 Cs1 Ag3 179.42(3) 3 4
S7 Cs1 Ag3 77.97(3) 4 2
S7 Cs1 Ag3 101.67(3) 3 2
S7 Cs1 Ag3 140.30(4) . 2
S7 Cs1 Ag3 39.15(3) 2 2
S8 Cs1 Ag3 102.10(3) . 2
S8 Cs1 Ag3 141.67(4) 4 2
S8 Cs1 Ag3 78.25(3) 2 2
S8 Cs1 Ag3 38.88(3) 3 2
Ag3 Cs1 Ag3 179.42(3) . 2
Ag3 Cs1 Ag3 90.0 3 2
Ag3 Cs1 Ag3 90.0 4 2
S7 Cs2 S7 69.59(3) 3_554 1_554
S7 Cs2 S7 107.61(7) 3_554 4_554
S7 Cs2 S7 69.59(3) 1_554 4_554
S7 Cs2 S7 69.59(3) 3_554 2_554
S7 Cs2 S7 107.61(7) 1_554 2_554
S7 Cs2 S7 69.59(3) 4_554 2_554
S7 Cs2 S8 178.65(5) 3_554 2
S7 Cs2 S8 109.67(4) 1_554 2
S7 Cs2 S8 71.04(5) 4_554 2
S7 Cs2 S8 109.77(4) 2_554 2
S7 Cs2 S8 71.04(5) 3_554 .
S7 Cs2 S8 109.77(4) 1_554 .
S7 Cs2 S8 178.65(5) 4_554 .
S7 Cs2 S8 109.67(4) 2_554 .
S8 Cs2 S8 110.31(7) 2 .
S7 Cs2 S8 109.67(4) 3_554 4
S7 Cs2 S8 71.04(5) 1_554 4
S7 Cs2 S8 109.77(4) 4_554 4
S7 Cs2 S8 178.65(5) 2_554 4
S8 Cs2 S8 70.94(3) 2 4
S8 Cs2 S8 70.94(3) . 4
S7 Cs2 S8 109.77(4) 3_554 3
S7 Cs2 S8 178.65(5) 1_554 3
S7 Cs2 S8 109.67(4) 4_554 3
S7 Cs2 S8 71.04(5) 2_554 3
S8 Cs2 S8 70.94(3) 2 3
S8 Cs2 S8 70.94(3) . 3
S8 Cs2 S8 110.31(7) 4 3
S7 Cs2 Ag4 74.62(3) 3_554 3
S7 Cs2 Ag4 39.29(3) 1_554 3
S7 Cs2 Ag4 104.33(3) 4_554 3
S7 Cs2 Ag4 139.13(4) 2_554 3
S8 Cs2 Ag4 105.56(4) 2 3
S8 Cs2 Ag4 75.46(3) . 3
S8 Cs2 Ag4 39.66(3) 4 3
S8 Cs2 Ag4 141.91(4) 3 3
S7 Cs2 Ag4 39.29(3) 3_554 2
S7 Cs2 Ag4 104.33(3) 1_554 2
S7 Cs2 Ag4 139.13(4) 4_554 2
S7 Cs2 Ag4 74.62(3) 2_554 2
S8 Cs2 Ag4 141.91(4) 2 2
S8 Cs2 Ag4 39.66(3) . 2
S8 Cs2 Ag4 105.56(4) 4 2
S8 Cs2 Ag4 75.46(3) 3 2
Ag4 Cs2 Ag4 89.987(1) 3 2
S7 Cs2 Ag4 139.13(4) 3_554 .
S7 Cs2 Ag4 74.62(3) 1_554 .
S7 Cs2 Ag4 39.29(3) 4_554 .
S7 Cs2 Ag4 104.33(3) 2_554 .
S8 Cs2 Ag4 39.66(3) 2 .
S8 Cs2 Ag4 141.91(4) . .
S8 Cs2 Ag4 75.46(3) 4 .
S8 Cs2 Ag4 105.56(4) 3 .
Ag4 Cs2 Ag4 89.987(1) 3 .
Ag4 Cs2 Ag4 178.28(4) 2 .
S7 Cs2 Ag4 104.33(3) 3_554 4
S7 Cs2 Ag4 139.13(4) 1_554 4
S7 Cs2 Ag4 74.62(3) 4_554 4
S7 Cs2 Ag4 39.29(3) 2_554 4
S8 Cs2 Ag4 75.46(3) 2 4
S8 Cs2 Ag4 105.56(4) . 4
S8 Cs2 Ag4 141.91(4) 4 4
S8 Cs2 Ag4 39.66(3) 3 4
Ag4 Cs2 Ag4 178.28(4) 3 4
Ag4 Cs2 Ag4 89.987(1) 2 4
Ag4 Cs2 Ag4 89.987(1) . 4
S8 Ag3 S7 114.08(7) 4 .
S8 Ag3 S8 117.24(4) 4 5_556
S7 Ag3 S8 114.96(6) . 5_556
S8 Ag3 Ag5 126.84(6) 4 .
S7 Ag3 Ag5 63.39(5) . .
S8 Ag3 Ag5 54.69(5) 5_556 .
S8 Ag3 Ag4 126.60(5) 4 5_566
S7 Ag3 Ag4 52.37(5) . 5_566
S8 Ag3 Ag4 113.83(5) 5_556 5_566
Ag5 Ag3 Ag4 95.00(3) . 5_566
S8 Ag3 Ag3 77.93(5) 4 7_556
S7 Ag3 Ag3 167.45(6) . 7_556
S8 Ag3 Ag3 53.59(5) 5_556 7_556
Ag5 Ag3 Ag3 106.98(3) . 7_556
Ag4 Ag3 Ag3 124.26(3) 5_566 7_556
S8 Ag3 Ag3 55.46(5) 4 8_566
S7 Ag3 Ag3 128.40(5) . 8_566
S8 Ag3 Ag3 112.90(5) 5_556 8_566
Ag5 Ag3 Ag3 167.57(3) . 8_566
Ag4 Ag3 Ag3 91.17(3) 5_566 8_566
Ag3 Ag3 Ag3 60.74(3) 7_556 8_566
S8 Ag3 Ag3 113.63(5) 4 2_455
S7 Ag3 Ag3 115.34(5) . 2_455
S8 Ag3 Ag3 76.44(5) 5_556 2_455
Ag5 Ag3 Ag3 113.70(3) . 2_455
Ag4 Ag3 Ag3 64.63(2) 5_566 2_455
Ag3 Ag3 Ag3 59.629(13) 7_556 2_455
Ag3 Ag3 Ag3 59.629(13) 8_566 2_455
S8 Ag3 Ag6 78.33(5) 4 .
S7 Ag3 Ag6 111.01(5) . .
S8 Ag3 Ag6 48.94(5) 5_556 .
Ag5 Ag3 Ag6 58.17(2) . .
Ag4 Ag3 Ag6 152.80(3) 5_566 .
Ag3 Ag3 Ag6 66.51(2) 7_556 .
Ag3 Ag3 Ag6 114.36(3) 8_566 .
Ag3 Ag3 Ag6 119.25(3) 2_455 .
S8 Ag3 Ag4 164.66(5) 4 6_556
S7 Ag3 Ag4 81.23(5) . 6_556
S8 Ag3 Ag4 51.17(5) 5_556 6_556
Ag5 Ag3 Ag4 57.87(2) . 6_556
Ag4 Ag3 Ag4 62.78(3) 5_566 6_556
Ag3 Ag3 Ag4 86.73(3) 7_556 6_556
Ag3 Ag3 Ag4 116.46(3) 8_566 6_556
Ag3 Ag3 Ag4 56.84(2) 2_455 6_556
Ag6 Ag3 Ag4 95.74(2) . 6_556
S8 Ag3 Ag6 45.56(5) 4 4
S7 Ag3 Ag6 79.91(5) . 4
S8 Ag3 Ag6 162.55(5) 5_556 4
Ag5 Ag3 Ag6 134.07(3) . 4
Ag4 Ag3 Ag6 82.16(2) 5_566 4
Ag3 Ag3 Ag6 112.29(3) 7_556 4
Ag3 Ag3 Ag6 57.50(2) 8_566 4
Ag3 Ag3 Ag6 106.29(3) 2_455 4
Ag6 Ag3 Ag6 118.77(2) . 4
Ag4 Ag3 Ag6 144.76(3) 6_556 4
S8 Ag3 Cs1 63.20(5) 4 .
S7 Ag3 Cs1 62.04(5) . .
S8 Ag3 Cs1 111.66(5) 5_556 .
Ag5 Ag3 Cs1 72.57(2) . .
Ag4 Ag3 Cs1 110.63(3) 5_566 .
Ag3 Ag3 Cs1 124.62(3) 7_556 .
Ag3 Ag3 Cs1 115.20(3) 8_566 .
Ag3 Ag3 Cs1 171.90(4) 2_455 .
Ag6 Ag3 Cs1 68.124(14) . .
Ag4 Ag3 Cs1 127.95(3) 6_556 .
Ag6 Ag3 Cs1 65.983(13) 4 .
S7 Ag4 S7 123.54(4) 5_566 4_554
S7 Ag4 S8 121.31(7) 5_566 2
S7 Ag4 S8 107.96(7) 4_554 2
S7 Ag4 Ag3 55.12(5) 5_566 5_566
S7 Ag4 Ag3 170.99(5) 4_554 5_566
S8 Ag4 Ag3 78.06(5) 2 5_566
S7 Ag4 Ag5 168.83(6) 5_566 6_666
S7 Ag4 Ag5 66.13(5) 4_554 6_666
S8 Ag4 Ag5 54.55(5) 2 6_666
Ag3 Ag4 Ag5 114.36(3) 5_566 6_666
S7 Ag4 Ag4 53.82(5) 5_566 7_565
S7 Ag4 Ag4 85.03(5) 4_554 7_565
S8 Ag4 Ag4 163.57(6) 2 7_565
Ag3 Ag4 Ag4 87.93(3) 5_566 7_565
Ag5 Ag4 Ag4 126.58(3) 6_666 7_565
S7 Ag4 Ag4 117.56(5) 5_566 8_665
S7 Ag4 Ag4 51.63(5) 4_554 8_665
S8 Ag4 Ag4 115.69(6) 2 8_665
Ag3 Ag4 Ag4 119.96(3) 5_566 8_665
Ag5 Ag4 Ag4 62.61(3) 6_666 8_665
Ag4 Ag4 Ag4 64.21(3) 7_565 8_665
S7 Ag4 Ag5 64.54(5) 5_566 4_554
S7 Ag4 Ag5 60.84(5) 4_554 4_554
S8 Ag4 Ag5 136.98(6) 2 4_554
Ag3 Ag4 Ag5 119.49(3) 5_566 4_554
Ag5 Ag4 Ag5 126.14(2) 6_666 4_554
Ag4 Ag4 Ag5 58.01(3) 7_565 4_554
Ag4 Ag4 Ag5 90.29(4) 8_665 4_554
S7 Ag4 Ag5 49.45(5) 5_566 8_566
S7 Ag4 Ag5 104.13(5) 4_554 8_566
S8 Ag4 Ag5 94.97(5) 2 8_566
Ag3 Ag4 Ag5 81.61(3) 5_566 8_566
Ag5 Ag4 Ag5 137.44(4) 6_666 8_566
Ag4 Ag4 Ag5 91.38(3) 7_565 8_566
Ag4 Ag4 Ag5 144.71(4) 8_665 8_566
Ag5 Ag4 Ag5 54.48(3) 4_554 8_566
S7 Ag4 Ag3 112.07(5) 5_566 6_666
S7 Ag4 Ag3 119.48(5) 4_554 6_666
S8 Ag4 Ag3 52.29(5) 2 6_666
Ag3 Ag4 Ag3 58.54(3) 5_566 6_666
Ag5 Ag4 Ag3 56.84(2) 6_666 6_666
Ag4 Ag4 Ag3 112.81(3) 7_565 6_666
Ag4 Ag4 Ag3 83.78(3) 8_665 6_666
Ag5 Ag4 Ag3 170.72(3) 4_554 6_666
Ag5 Ag4 Ag3 130.79(3) 8_566 6_666
S7 Ag4 Ag4 82.18(5) 5_566 2_565
S7 Ag4 Ag4 109.12(5) 4_554 2_565
S8 Ag4 Ag4 107.22(5) 2 2_565
Ag3 Ag4 Ag4 62.19(2) 5_566 2_565
Ag5 Ag4 Ag4 89.28(3) 6_666 2_565
Ag4 Ag4 Ag4 57.896(14) 7_565 2_565
Ag4 Ag4 Ag4 57.896(14) 8_665 2_565
Ag5 Ag4 Ag4 115.72(2) 4_554 2_565
Ag5 Ag4 Ag4 131.16(3) 8_566 2_565
Ag3 Ag4 Ag4 55.03(2) 6_666 2_565
S7 Ag4 Cs2 118.12(5) 5_566 .
S7 Ag4 Cs2 61.99(5) 4_554 .
S8 Ag4 Cs2 62.52(5) 2 .
Ag3 Ag4 Cs2 126.97(3) 5_566 .
Ag5 Ag4 Cs2 70.43(2) 6_666 .
Ag4 Ag4 Cs2 133.85(4) 7_565 .
Ag4 Ag4 Cs2 108.89(3) 8_665 .
Ag5 Ag4 Cs2 77.24(2) 4_554 .
Ag5 Ag4 Cs2 68.90(2) 8_566 .
Ag3 Ag4 Cs2 111.42(2) 6_666 .
Ag4 Ag4 Cs2 159.67(3) 2_565 .
S7 Ag5 S8 138.68(7) 3 5_556
S7 Ag5 Ag5 69.08(5) 3 5_557
S8 Ag5 Ag5 135.83(6) 5_556 5_557
S7 Ag5 S7 97.59(9) 3 .
S8 Ag5 S7 104.82(7) 5_556 .
Ag5 Ag5 S7 102.39(6) 5_557 .
S7 Ag5 Ag6 90.25(5) 3 .
S8 Ag5 Ag6 50.79(5) 5_556 .
Ag5 Ag5 Ag6 147.64(5) 5_557 .
S7 Ag5 Ag6 104.91(4) . .
S7 Ag5 Ag3 123.41(6) 3 .
S8 Ag5 Ag3 55.79(5) 5_556 .
Ag5 Ag5 Ag3 149.81(5) 5_557 .
S7 Ag5 Ag3 51.61(4) . .
Ag6 Ag5 Ag3 62.48(2) . .
S7 Ag5 Ag4 166.25(6) 3 6_556
S8 Ag5 Ag4 54.38(5) 5_556 6_556
Ag5 Ag5 Ag4 98.17(4) 5_557 6_556
S7 Ag5 Ag4 79.70(5) . 6_556
Ag6 Ag5 Ag4 103.48(3) . 6_556
Ag3 Ag5 Ag4 65.29(2) . 6_556
S7 Ag5 Ag4 108.62(5) 3 3_556
S8 Ag5 Ag4 112.38(5) 5_556 3_556
Ag5 Ag5 Ag4 63.43(4) 5_557 3_556
S7 Ag5 Ag4 49.54(4) . 3_556
Ag6 Ag5 Ag4 148.92(3) . 3_556
Ag3 Ag5 Ag4 86.44(3) . 3_556
Ag4 Ag5 Ag4 59.39(3) 6_556 3_556
S7 Ag5 Ag4 50.18(5) 3 7_556
S8 Ag5 Ag4 106.06(6) 5_556 7_556
Ag5 Ag5 Ag4 62.09(3) 5_557 7_556
S7 Ag5 Ag4 146.76(5) . 7_556
Ag6 Ag5 Ag4 85.56(3) . 7_556
Ag3 Ag5 Ag4 147.99(4) . 7_556
Ag4 Ag5 Ag4 129.24(4) 6_556 7_556
Ag4 Ag5 Ag4 125.52(3) 3_556 7_556
S7 Ag5 Cs2 114.46(5) 3 5_556
S8 Ag5 Cs2 60.17(5) 5_556 5_556
Ag5 Ag5 Cs2 77.65(3) 5_557 5_556
S7 Ag5 Cs2 144.87(5) . 5_556
Ag6 Ag5 Cs2 89.61(2) . 5_556
Ag3 Ag5 Cs2 113.83(3) . 5_556
Ag4 Ag5 Cs2 65.72(2) 6_556 5_556
Ag4 Ag5 Cs2 103.81(3) 3_556 5_556
Ag4 Ag5 Cs2 64.497(19) 7_556 5_556
S7 Ag5 Cs1 58.55(5) 3 .
S8 Ag5 Cs1 106.53(5) 5_556 .
Ag5 Ag5 Cs1 117.41(4) 5_557 .
S7 Ag5 Cs1 57.24(4) . .
Ag6 Ag5 Cs1 65.92(2) . .
Ag3 Ag5 Cs1 65.01(2) . .
Ag4 Ag5 Cs1 127.78(3) 6_556 .
Ag4 Ag5 Cs1 102.55(3) 3_556 .
Ag4 Ag5 Cs1 101.78(2) 7_556 .
Cs2 Ag5 Cs1 153.48(3) 5_556 .
S7 Ag5 Cs2 52.47(5) 3 1_556
S8 Ag5 Cs2 156.72(5) 5_556 1_556
Ag5 Ag5 Cs2 63.13(3) 5_557 1_556
S7 Ag5 Cs2 52.56(4) . 1_556
Ag6 Ag5 Cs2 123.57(3) . 1_556
Ag3 Ag5 Cs2 100.99(3) . 1_556
Ag4 Ag5 Cs2 117.87(3) 6_556 1_556
Ag4 Ag5 Cs2 59.50(2) 3_556 1_556
Ag4 Ag5 Cs2 95.17(2) 7_556 1_556
Cs2 Ag5 Cs2 140.78(2) 5_556 1_556
Cs1 Ag5 Cs2 58.73(2) . 1_556
S8 Ag6 S8 180.0 5_556 .
S8 Ag6 Ag5 122.91(5) 5_556 5_556
S8 Ag6 Ag5 57.09(5) . 5_556
S8 Ag6 Ag5 57.09(5) 5_556 .
S8 Ag6 Ag5 122.91(5) . .
Ag5 Ag6 Ag5 180.000(6) 5_556 .
S8 Ag6 Ag3 55.88(5) 5_556 .
S8 Ag6 Ag3 124.12(5) . .
Ag5 Ag6 Ag3 120.64(2) 5_556 .
Ag5 Ag6 Ag3 59.36(2) . .
S8 Ag6 Ag3 124.12(5) 5_556 5_556
S8 Ag6 Ag3 55.88(5) . 5_556
Ag5 Ag6 Ag3 59.36(2) 5_556 5_556
Ag5 Ag6 Ag3 120.64(2) . 5_556
Ag3 Ag6 Ag3 180.0 . 5_556
S8 Ag6 Ag3 49.99(5) 5_556 7_556
S8 Ag6 Ag3 130.01(5) . 7_556
Ag5 Ag6 Ag3 79.944(19) 5_556 7_556
Ag5 Ag6 Ag3 100.056(19) . 7_556
Ag3 Ag6 Ag3 55.99(2) . 7_556
Ag3 Ag6 Ag3 124.01(2) 5_556 7_556
S8 Ag6 Ag3 130.01(5) 5_556 3
S8 Ag6 Ag3 49.99(5) . 3
Ag5 Ag6 Ag3 100.056(19) 5_556 3
Ag5 Ag6 Ag3 79.944(19) . 3
Ag3 Ag6 Ag3 124.01(2) . 3
Ag3 Ag6 Ag3 55.99(2) 5_556 3
Ag3 Ag6 Ag3 180.0 7_556 3
S8 Ag6 Cs1 63.33(5) 5_556 5_556
S8 Ag6 Cs1 116.67(5) . 5_556
Ag5 Ag6 Cs1 72.37(2) 5_556 5_556
Ag5 Ag6 Cs1 107.63(2) . 5_556
Ag3 Ag6 Cs1 113.029(14) . 5_556
Ag3 Ag6 Cs1 66.971(14) 5_556 5_556
Ag3 Ag6 Cs1 64.940(13) 7_556 5_556
Ag3 Ag6 Cs1 115.060(13) 3 5_556
S8 Ag6 Cs1 116.67(5) 5_556 .
S8 Ag6 Cs1 63.33(5) . .
Ag5 Ag6 Cs1 107.63(2) 5_556 .
Ag5 Ag6 Cs1 72.37(2) . .
Ag3 Ag6 Cs1 66.971(14) . .
Ag3 Ag6 Cs1 113.029(14) 5_556 .
Ag3 Ag6 Cs1 115.060(13) 7_556 .
Ag3 Ag6 Cs1 64.940(13) 3 .
Cs1 Ag6 Cs1 180.00(3) 5_556 .
Ag5 S7 Ag4 80.37(6) 4 5_566
Ag5 S7 Ag4 125.97(8) 4 3_556
Ag4 S7 Ag4 74.55(6) 5_566 3_556
Ag5 S7 Ag3 106.88(7) 4 .
Ag4 S7 Ag3 72.50(6) 5_566 .
Ag4 S7 Ag3 109.78(8) 3_556 .
Ag5 S7 Ag5 164.30(9) 4 .
Ag4 S7 Ag5 108.24(7) 5_566 .
Ag4 S7 Ag5 69.62(5) 3_556 .
Ag3 S7 Ag5 65.00(5) . .
Ag5 S7 Cs2 94.40(6) 4 1_556
Ag4 S7 Cs2 142.00(7) 5_566 1_556
Ag4 S7 Cs2 78.72(5) 3_556 1_556
Ag3 S7 Cs2 143.25(7) . 1_556
Ag5 S7 Cs2 86.63(5) . 1_556
Ag5 S7 Cs1 85.83(6) 4 .
Ag4 S7 Cs1 142.72(7) 5_566 .
Ag4 S7 Cs1 139.03(7) 3_556 .
Ag3 S7 Cs1 78.81(5) . .
Ag5 S7 Cs1 79.47(5) . .
Cs2 S7 Cs1 73.13(4) 1_556 .
Ag6 S8 Ag3 84.46(6) . 3
Ag6 S8 Ag4 139.45(9) . 2
Ag3 S8 Ag4 112.72(8) 3 2
Ag6 S8 Ag5 72.12(6) . 5_556
Ag3 S8 Ag5 137.93(9) 3 5_556
Ag4 S8 Ag5 71.08(6) 2 5_556
Ag6 S8 Ag3 75.18(6) . 5_556
Ag3 S8 Ag3 70.96(6) 3 5_556
Ag4 S8 Ag3 76.54(6) 2 5_556
Ag5 S8 Ag3 69.52(6) 5_556 5_556
Ag6 S8 Cs2 112.51(7) . .
Ag3 S8 Cs2 140.85(8) 3 .
Ag4 S8 Cs2 77.82(5) 2 .
Ag5 S8 Cs2 81.11(5) 5_556 .
Ag3 S8 Cs2 145.89(7) 5_556 .
Ag6 S8 Cs1 80.82(5) . .
Ag3 S8 Cs1 77.93(5) 3 .
Ag4 S8 Cs1 137.15(7) 2 .
Ag5 S8 Cs1 129.47(7) 5_556 .
Ag3 S8 Cs1 142.06(7) 5_556 .
Cs2 S8 Cs1 70.91(4) . .

loop_
_geom_bond_atom_site_label_1
_geom_bond_atom_site_label_2
_geom_bond_distance
_geom_bond_site_symmetry_2
Cs1 S7 3.625(2) 4
Cs1 S7 3.625(2) 3
Cs1 S7 3.625(2) .
Cs1 S7 3.625(2) 2
Cs1 S8 3.675(2) .
Cs1 S8 3.675(2) 4
Cs1 S8 3.675(2) 2
Cs1 S8 3.675(2) 3
Cs1 Ag3 4.0265(8) .
Cs1 Ag3 4.0265(8) 3
Cs1 Ag3 4.0265(8) 4
Cs1 Ag3 4.0265(9) 2
Cs2 S7 3.591(2) 3_554
Cs2 S7 3.591(2) 1_554
Cs2 S7 3.591(2) 4_554
Cs2 S7 3.591(2) 2_554
Cs2 S8 3.620(2) 2
Cs2 S8 3.620(2) .
Cs2 S8 3.620(2) 4
Cs2 S8 3.620(2) 3
Cs2 Ag4 3.9887(9) 3
Cs2 Ag4 3.9887(9) 2
Cs2 Ag4 3.9887(8) .
Cs2 Ag4 3.9887(9) 4
Ag3 S8 2.584(2) 4
Ag3 S7 2.591(2) .
Ag3 S8 2.645(2) 5_556
Ag3 Ag5 2.9963(11) .
Ag3 Ag4 3.0124(11) 5_566
Ag3 Ag3 3.0355(12) 7_556
Ag3 Ag3 3.0355(12) 8_566
Ag3 Ag3 3.0695(15) 2_455
Ag3 Ag6 3.0886(8) .
Ag3 Ag4 3.2515(11) 6_556
Ag3 Ag6 3.3585(8) 4
Ag4 S7 2.502(2) 5_566
Ag4 S7 2.575(2) 4_554
Ag4 S8 2.604(2) 2
Ag4 Ag3 3.0124(11) 5_566
Ag4 Ag5 3.0308(11) 6_666
Ag4 Ag4 3.0754(13) 7_565
Ag4 Ag4 3.0754(13) 8_665
Ag4 Ag5 3.1728(12) 4_554
Ag4 Ag5 3.2113(12) 8_566
Ag4 Ag3 3.2515(11) 6_666
Ag4 Ag4 3.2690(15) 2_565
Ag5 S7 2.475(2) 3
Ag5 S8 2.610(2) 5_556
Ag5 Ag5 2.9225(16) 5_557
Ag5 S7 2.956(2) .
Ag5 Ag6 2.9588(11) .
Ag5 Ag4 3.0308(11) 6_556
Ag5 Ag4 3.1728(12) 3_556
Ag5 Ag4 3.2113(12) 7_556
Ag5 Cs2 4.1229(10) 5_556
Ag5 Cs2 4.5149(11) 1_556
Ag6 S8 2.409(2) 5_556
Ag6 S8 2.409(2) .
Ag6 Ag5 2.9588(11) 5_556
Ag6 Ag3 3.0886(8) 5_556
Ag6 Ag3 3.3585(8) 7_556
Ag6 Ag3 3.3585(8) 3
Ag6 Cs1 4.0601(5) 5_556
S7 Ag5 2.475(2) 4
S7 Ag4 2.502(2) 5_566
S7 Ag4 2.575(2) 3_556
S7 Cs2 3.591(2) 1_556
S8 Ag3 2.584(2) 3
S8 Ag4 2.604(2) 2
S8 Ag5 2.610(2) 5_556
S8 Ag3 2.645(2) 5_556
